data_4108084
loop_
_publ_author_name
'Seung Hwan Cho'
'Seung Jun Hwang'
'Sukbok Chang'

_publ_section_title
;
 Palladium-Catalyzed C-H Functionalization of Pyridine N-Oxides: Highly
 Selective Alkenylation and Direct Arylation with Unactivated Arenes
;
_journal_name_full 'Journal of the American Chemical Society'
_journal_page_first 9254
_journal_page_last 9256
_journal_paper_doi 10.1021/ja8026295
_journal_volume 130
_journal_year 2008
_chemical_formula_sum 'C23 H20 Cl2 N O P Pd'
_chemical_formula_weight 534.67
_chemical_name_systematic
; 
 ? 
;
_space_group_IT_number 14
_symmetry_cell_setting monoclinic
_symmetry_space_group_name_Hall '-P 2yn'
_symmetry_space_group_name_H-M 'P 1 21/n 1'
_atom_sites_solution_hydrogens geom
_atom_sites_solution_primary direct
_atom_sites_solution_secondary difmap
_audit_creation_method SHELXL-97
_cell_angle_alpha 90.00
_cell_angle_beta 90.814(3)
_cell_angle_gamma 90.00
_cell_formula_units_Z 4
_cell_length_a 10.2146(4)
_cell_length_b 14.2563(7)
_cell_length_c 15.4161(8)
_cell_measurement_temperature 296(2)
_cell_volume 2244.70(18)
_computing_structure_refinement 'SHELXL-97 (Sheldrick, 1997)'
_computing_structure_solution 'SHELXS-97 (Sheldrick, 1990)'
_diffrn_ambient_temperature 296(2)
_diffrn_measured_fraction_theta_full 0.977
_diffrn_measured_fraction_theta_max 0.977
_diffrn_radiation_monochromator graphite
_diffrn_radiation_source 'fine-focus sealed tube'
_diffrn_radiation_type MoK\a
_diffrn_radiation_wavelength 0.71073
_diffrn_reflns_av_R_equivalents 0.0600
_diffrn_reflns_av_sigmaI/netI 0.0867
_diffrn_reflns_limit_h_max 15
_diffrn_reflns_limit_h_min -15
_diffrn_reflns_limit_k_max 16
_diffrn_reflns_limit_k_min -20
_diffrn_reflns_limit_l_max 22
_diffrn_reflns_limit_l_min -19
_diffrn_reflns_number 17852
_diffrn_reflns_theta_full 31.53
_diffrn_reflns_theta_max 31.53
_diffrn_reflns_theta_min 4.91
_exptl_absorpt_coefficient_mu 1.150
_exptl_crystal_density_diffrn 1.582
_exptl_crystal_F_000 1072
_refine_diff_density_max 0.690
_refine_diff_density_min -0.510
_refine_diff_density_rms 0.108
_refine_ls_extinction_method none
_refine_ls_goodness_of_fit_ref 0.981
_refine_ls_hydrogen_treatment mixed
_refine_ls_matrix_type full
_refine_ls_number_parameters 262
_refine_ls_number_reflns 7305
_refine_ls_number_restraints 0
_refine_ls_restrained_S_all 0.981
_refine_ls_R_factor_all 0.0948
_refine_ls_R_factor_gt 0.0455
_refine_ls_shift/su_max 0.002
_refine_ls_shift/su_mean 0.000
_refine_ls_structure_factor_coef Fsqd
_refine_ls_weighting_details 'calc w=1/[\s^2^(Fo^2^)+(0.0307P)^2^+0.0000P] where P=(Fo^2^+2Fc^2^)/3'
_refine_ls_weighting_scheme calc
_refine_ls_wR_factor_gt 0.0774
_refine_ls_wR_factor_ref 0.0903
_reflns_number_gt 4676
_reflns_number_total 7305
_reflns_threshold_expression >2sigma(I)
_cod_data_source_file ja8026295-file003.cif
_cod_data_source_block sbc27
_cod_database_code 4108084

loop_
_symmetry_equiv_pos_as_xyz
'x, y, z'
'-x+1/2, y+1/2, -z+1/2'
'-x, -y, -z'
'x-1/2, -y-1/2, z-1/2'

loop_
_atom_site_label
_atom_site_type_symbol
_atom_site_fract_x
_atom_site_fract_y
_atom_site_fract_z
_atom_site_U_iso_or_equiv
_atom_site_adp_type
_atom_site_occupancy
_atom_site_symmetry_multiplicity
_atom_site_calc_flag
_atom_site_refinement_flags
Pd1 Pd 0.663122(18) 0.089590(15) 0.824401(15) 0.02636(7) Uani 1 1 d .
P1 P 0.81928(6) 0.06542(5) 0.72759(5) 0.02762(18) Uani 1 1 d .
Cl1 Cl 0.49797(6) 0.08055(6) 0.72329(5) 0.03991(19) Uani 1 1 d .
Cl2 Cl 0.82019(7) 0.10916(6) 0.93125(5) 0.03697(19) Uani 1 1 d .
O1 O 0.53256(19) 0.10709(18) 0.92684(15) 0.0462(6) Uani 1 1 d .
N1 N 0.4068(2) 0.13289(19) 0.91628(17) 0.0342(6) Uani 1 1 d .
C1 C 0.9480(2) -0.0113(2) 0.7685(2) 0.0302(7) Uani 1 1 d .
C2 C 1.0786(3) 0.0019(2) 0.7468(2) 0.0391(8) Uani 1 1 d .
H2 H 1.1023 0.0528 0.7127 0.047 Uiso 1 1 calc R
C3 C 1.1730(3) -0.0606(3) 0.7758(2) 0.0435(9) Uani 1 1 d .
H3 H 1.2602 -0.0513 0.7616 0.052 Uiso 1 1 calc R
C4 C 1.1385(3) -0.1362(3) 0.8255(3) 0.0499(10) Uani 1 1 d .
H4 H 1.2024 -0.1783 0.8443 0.060 Uiso 1 1 calc R
C5 C 1.0088(3) -0.1504(3) 0.8478(2) 0.0460(9) Uani 1 1 d .
H5 H 0.9854 -0.2021 0.8809 0.055 Uiso 1 1 calc R
C6 C 0.9150(3) -0.0869(2) 0.8204(2) 0.0385(8) Uani 1 1 d .
H6 H 0.8285 -0.0950 0.8369 0.046 Uiso 1 1 calc R
C7 C 0.7705(2) 0.0101(2) 0.6257(2) 0.0315(7) Uani 1 1 d .
C8 C 0.7079(3) 0.0609(3) 0.5607(2) 0.0453(9) Uani 1 1 d .
H8 H 0.6923 0.1246 0.5686 0.054 Uiso 1 1 calc R
C9 C 0.6681(3) 0.0177(3) 0.4840(3) 0.0555(11) Uani 1 1 d .
H9 H 0.6279 0.0526 0.4401 0.067 Uiso 1 1 calc R
C10 C 0.6888(4) -0.0775(3) 0.4732(3) 0.0598(11) Uani 1 1 d .
H10 H 0.6618 -0.1067 0.4220 0.072 Uiso 1 1 calc R
C11 C 0.7485(4) -0.1291(3) 0.5372(3) 0.0531(10) Uani 1 1 d .
H11 H 0.7610 -0.1932 0.5298 0.064 Uiso 1 1 calc R
C12 C 0.7901(3) -0.0861(3) 0.6125(2) 0.0424(8) Uani 1 1 d .
H12 H 0.8320 -0.1214 0.6553 0.051 Uiso 1 1 calc R
C13 C 0.8946(3) 0.1752(2) 0.6959(2) 0.0327(7) Uani 1 1 d .
C14 C 0.8840(3) 0.2526(2) 0.7503(2) 0.0351(7) Uani 1 1 d .
H14 H 0.8383 0.2473 0.8018 0.042 Uiso 1 1 calc R
C15 C 0.9409(3) 0.3378(2) 0.7287(3) 0.0432(9) Uani 1 1 d .
H15 H 0.9350 0.3888 0.7660 0.052 Uiso 1 1 calc R
C16 C 1.0065(3) 0.3461(3) 0.6510(3) 0.0450(9) Uani 1 1 d .
H16 H 1.0422 0.4035 0.6352 0.054 Uiso 1 1 calc R
C17 C 1.0191(3) 0.2699(3) 0.5972(2) 0.0460(9) Uani 1 1 d .
H17 H 1.0656 0.2759 0.5461 0.055 Uiso 1 1 calc R
C18 C 0.9632(3) 0.1839(3) 0.6181(2) 0.0416(8) Uani 1 1 d .
H18 H 0.9713 0.1329 0.5810 0.050 Uiso 1 1 calc R
C19 C 0.3159(3) 0.0783(2) 0.9537(2) 0.0390(8) Uani 1 1 d .
H19 H 0.3399 0.0233 0.9821 0.047 Uiso 1 1 calc R
C20 C 0.1861(3) 0.1058(3) 0.9490(2) 0.0448(9) Uani 1 1 d .
H20 H 0.1224 0.0689 0.9748 0.054 Uiso 1 1 calc R
C21 C 0.1503(3) 0.1855(3) 0.9076(3) 0.0466(9) Uani 1 1 d .
H21 H 0.0629 0.2036 0.9048 0.056 Uiso 1 1 calc R
C22 C 0.2466(3) 0.2404(3) 0.8691(3) 0.0509(10) Uani 1 1 d .
H22 H 0.2243 0.2956 0.8404 0.061 Uiso 1 1 calc R
C23 C 0.3749(3) 0.2116(2) 0.8742(2) 0.0445(9) Uani 1 1 d .
H23 H 0.4398 0.2472 0.8483 0.053 Uiso 1 1 calc R

loop_
_atom_site_aniso_label
_atom_site_aniso_U_11
_atom_site_aniso_U_22
_atom_site_aniso_U_33
_atom_site_aniso_U_23
_atom_site_aniso_U_13
_atom_site_aniso_U_12
Pd1 0.02274(9) 0.02984(12) 0.02657(13) 0.00146(11) 0.00300(7) 0.00012(8)
P1 0.0239(3) 0.0306(4) 0.0284(5) 0.0013(3) 0.0038(3) -0.0005(3)
Cl1 0.0294(3) 0.0511(5) 0.0391(5) -0.0006(4) -0.0042(3) 0.0047(3)
Cl2 0.0335(3) 0.0437(5) 0.0335(5) 0.0017(4) -0.0029(3) -0.0042(3)
O1 0.0284(10) 0.0782(18) 0.0321(14) 0.0018(13) 0.0045(9) 0.0139(10)
N1 0.0264(11) 0.0458(16) 0.0306(16) -0.0015(13) 0.0055(10) 0.0076(10)
C1 0.0274(13) 0.0347(16) 0.0285(18) -0.0047(14) 0.0000(12) 0.0024(11)
C2 0.0305(14) 0.0445(19) 0.043(2) -0.0031(16) 0.0057(13) 0.0025(13)
C3 0.0281(14) 0.050(2) 0.052(2) -0.0063(18) -0.0019(14) 0.0064(13)
C4 0.0406(18) 0.056(2) 0.053(3) -0.007(2) -0.0057(16) 0.0175(15)
C5 0.0496(19) 0.044(2) 0.044(2) 0.0091(18) 0.0003(16) 0.0107(15)
C6 0.0329(14) 0.0413(18) 0.041(2) 0.0042(17) 0.0042(13) 0.0020(13)
C7 0.0258(13) 0.0413(18) 0.0276(19) 0.0004(14) 0.0026(12) -0.0013(11)
C8 0.0391(17) 0.056(2) 0.040(2) 0.0034(18) -0.0012(15) 0.0023(14)
C9 0.051(2) 0.083(3) 0.033(2) 0.001(2) -0.0078(16) 0.0010(19)
C10 0.063(2) 0.079(3) 0.037(2) -0.017(2) 0.0019(18) -0.014(2)
C11 0.063(2) 0.051(2) 0.046(3) -0.014(2) 0.0047(19) -0.0035(17)
C12 0.0415(16) 0.046(2) 0.040(2) -0.0061(18) 0.0065(14) 0.0000(14)
C13 0.0261(13) 0.0347(16) 0.037(2) 0.0098(14) 0.0026(12) -0.0014(11)
C14 0.0341(14) 0.0316(16) 0.040(2) 0.0045(14) 0.0056(13) 0.0014(11)
C15 0.0362(16) 0.0346(18) 0.059(3) 0.0060(17) 0.0024(15) -0.0033(12)
C16 0.0309(15) 0.043(2) 0.061(3) 0.0207(19) -0.0019(15) -0.0081(13)
C17 0.0370(16) 0.061(2) 0.040(2) 0.0191(19) 0.0050(14) -0.0076(15)
C18 0.0399(16) 0.048(2) 0.037(2) 0.0040(16) 0.0073(14) -0.0042(14)
C19 0.0422(16) 0.043(2) 0.0313(19) 0.0014(16) 0.0024(13) -0.0011(13)
C20 0.0325(15) 0.055(2) 0.047(2) 0.0040(18) 0.0047(14) -0.0071(14)
C21 0.0296(15) 0.060(2) 0.050(2) 0.0060(19) 0.0011(14) 0.0066(14)
C22 0.0434(18) 0.049(2) 0.060(3) 0.0174(19) 0.0112(17) 0.0138(15)
C23 0.0386(16) 0.046(2) 0.050(2) 0.0075(18) 0.0131(15) -0.0010(14)

loop_
_atom_type_symbol
_atom_type_description
_atom_type_scat_dispersion_real
_atom_type_scat_dispersion_imag
_atom_type_scat_source
C C 0.0033 0.0016 'International Tables Vol C Tables 4.2.6.8 and 6.1.1.4'
H H 0.0000 0.0000 'International Tables Vol C Tables 4.2.6.8 and 6.1.1.4'
N N 0.0061 0.0033 'International Tables Vol C Tables 4.2.6.8 and 6.1.1.4'
O O 0.0106 0.0060 'International Tables Vol C Tables 4.2.6.8 and 6.1.1.4'
Pd Pd -0.9988 1.0072 'International Tables Vol C Tables 4.2.6.8 and 6.1.1.4'
P P 0.1023 0.0942 'International Tables Vol C Tables 4.2.6.8 and 6.1.1.4'
Cl Cl 0.1484 0.1585 'International Tables Vol C Tables 4.2.6.8 and 6.1.1.4'

loop_
_geom_angle_atom_site_label_1
_geom_angle_atom_site_label_2
_geom_angle_atom_site_label_3
_geom_angle
O1 Pd1 P1 173.12(7)
O1 Pd1 Cl1 92.82(7)
P1 Pd1 Cl1 93.61(3)
O1 Pd1 Cl2 83.73(7)
P1 Pd1 Cl2 89.99(3)
Cl1 Pd1 Cl2 175.18(3)
C13 P1 C1 107.75(13)
C13 P1 C7 104.69(15)
C1 P1 C7 103.10(14)
C13 P1 Pd1 110.95(10)
C1 P1 Pd1 112.50(10)
C7 P1 Pd1 117.08(8)
N1 O1 Pd1 123.95(19)
C23 N1 O1 121.0(2)
C23 N1 C19 121.9(3)
O1 N1 C19 117.0(3)
C6 C1 C2 119.0(3)
C6 C1 P1 119.2(2)
C2 C1 P1 121.8(2)
C3 C2 C1 120.1(3)
C4 C3 C2 120.3(3)
C3 C4 C5 120.4(3)
C6 C5 C4 119.3(3)
C5 C6 C1 120.9(3)
C8 C7 C12 118.1(3)
C8 C7 P1 121.0(3)
C12 C7 P1 120.8(3)
C7 C8 C9 120.7(4)
C10 C9 C8 119.6(4)
C11 C10 C9 120.6(4)
C10 C11 C12 119.9(4)
C11 C12 C7 121.1(4)
C14 C13 C18 119.3(3)
C14 C13 P1 119.0(2)
C18 C13 P1 121.7(3)
C15 C14 C13 120.8(3)
C16 C15 C14 119.4(3)
C17 C16 C15 120.3(3)
C16 C17 C18 121.0(3)
C17 C18 C13 119.1(3)
N1 C19 C20 118.7(3)
C21 C20 C19 121.0(3)
C20 C21 C22 119.0(3)
C23 C22 C21 119.1(3)
N1 C23 C22 120.3(3)

loop_
_geom_bond_atom_site_label_1
_geom_bond_atom_site_label_2
_geom_bond_distance
Pd1 O1 2.0963(19)
Pd1 P1 2.2267(7)
Pd1 Cl1 2.2842(8)
Pd1 Cl2 2.3001(9)
P1 C13 1.814(3)
P1 C1 1.816(3)
P1 C7 1.820(3)
O1 N1 1.344(3)
N1 C23 1.334(4)
N1 C19 1.348(4)
C1 C6 1.388(4)
C1 C2 1.392(4)
C2 C3 1.383(5)
C3 C4 1.371(5)
C4 C5 1.388(4)
C5 C6 1.380(5)
C7 C8 1.385(5)
C7 C12 1.401(5)
C8 C9 1.389(5)
C9 C10 1.385(6)
C10 C11 1.367(6)
C11 C12 1.375(5)
C13 C14 1.391(4)
C13 C18 1.403(4)
C14 C15 1.389(4)
C15 C16 1.386(5)
C16 C17 1.373(5)
C17 C18 1.392(5)
C19 C20 1.384(4)
C20 C21 1.351(5)
C21 C22 1.396(5)
C22 C23 1.374(4)
